data_4120434
loop_
_publ_author_name
'Murdock, Christopher R.'
'McNutt, Nicholas W.'
'Keffer, David J.'
'Jenkins, David M.'

_publ_section_title
;
 Rotating phenyl rings as a guest-dependent switch in two-dimensional
 metal-organic frameworks.
;
_journal_issue 2
_journal_name_full 'Journal of the American Chemical Society'
_journal_page_first 671
_journal_page_last 678
_journal_paper_doi 10.1021/ja4088709
_journal_volume 136
_journal_year 2014
_chemical_formula_sum 'C16 H23 Cl Cu N7 O6'
_chemical_formula_weight 508.40
_chemical_name_systematic
; 
 ? 
;
_space_group_IT_number 64
_symmetry_cell_setting orthorhombic
_symmetry_space_group_name_Hall '-C 2ac 2'
_symmetry_space_group_name_H-M 'C m c a'
_atom_sites_solution_hydrogens geom
_atom_sites_solution_primary direct
_atom_sites_solution_secondary difmap
_audit_creation_method SHELXL-97
_cell_angle_alpha 90.00
_cell_angle_beta 90.00
_cell_angle_gamma 90.00
_cell_formula_units_Z 8
_cell_length_a 7.3259(8)
_cell_length_b 21.889(2)
_cell_length_c 30.024(3)
_cell_measurement_temperature 100(2)
_cell_volume 4814.5(8)
_computing_structure_refinement 'SHELXL-97 (Sheldrick, 1997)'
_computing_structure_solution 'SHELXS-97 (Sheldrick, 1990)'
_diffrn_ambient_temperature 100(2)
_diffrn_measured_fraction_theta_full 0.995
_diffrn_measured_fraction_theta_max 0.995
_diffrn_measurement_device_type 'Bruker Apex II CCD'
_diffrn_measurement_method '\w scan'
_diffrn_radiation_monochromator graphite
_diffrn_radiation_source 'fine-focus sealed tube'
_diffrn_radiation_type MoK\a
_diffrn_radiation_wavelength 0.71073
_diffrn_reflns_av_R_equivalents 0.0409
_diffrn_reflns_av_sigmaI/netI 0.0212
_diffrn_reflns_limit_h_max 8
_diffrn_reflns_limit_h_min -8
_diffrn_reflns_limit_k_max 25
_diffrn_reflns_limit_k_min -25
_diffrn_reflns_limit_l_max 35
_diffrn_reflns_limit_l_min -35
_diffrn_reflns_number 22266
_diffrn_reflns_theta_full 25.01
_diffrn_reflns_theta_max 25.01
_diffrn_reflns_theta_min 1.36
_exptl_absorpt_coefficient_mu 1.062
_exptl_absorpt_correction_T_max 0.979
_exptl_absorpt_correction_T_min 0.962
_exptl_absorpt_correction_type multi-scan
_exptl_absorpt_process_details SADABS
_exptl_crystal_colour colourless
_exptl_crystal_density_diffrn 1.403
_exptl_crystal_density_method 'not measured'
_exptl_crystal_description needle
_exptl_crystal_F_000 2096
_exptl_crystal_size_max 0.21
_exptl_crystal_size_mid 0.03
_exptl_crystal_size_min 0.02
_refine_diff_density_max 2.515
_refine_diff_density_min -3.077
_refine_diff_density_rms 0.232
_refine_ls_extinction_method none
_refine_ls_goodness_of_fit_ref 1.182
_refine_ls_hydrogen_treatment mixed
_refine_ls_matrix_type full
_refine_ls_number_parameters 167
_refine_ls_number_reflns 2302
_refine_ls_number_restraints 14
_refine_ls_restrained_S_all 1.190
_refine_ls_R_factor_all 0.1384
_refine_ls_R_factor_gt 0.1288
_refine_ls_shift/su_max 0.000
_refine_ls_shift/su_mean 0.000
_refine_ls_structure_factor_coef Fsqd
_refine_ls_weighting_details 'calc w=1/[\s^2^(Fo^2^)+(0.1631P)^2^+174.4131P] where P=(Fo^2^+2Fc^2^)/3'
_refine_ls_weighting_scheme calc
_refine_ls_wR_factor_gt 0.3591
_refine_ls_wR_factor_ref 0.3659
_reflns_number_gt 1975
_reflns_number_total 2302
_reflns_threshold_expression >2sigma(I)
_cod_data_source_file ja4088709_si_002.cif
_cod_data_source_block 5
_cod_original_cell_volume 4814.6(9)
_cod_database_code 4120434

loop_
_symmetry_equiv_pos_as_xyz
'x, y, z'
'-x, -y+1/2, z+1/2'
'-x, y+1/2, -z+1/2'
'x, -y, -z'
'x+1/2, y+1/2, z'
'-x+1/2, -y+1, z+1/2'
'-x+1/2, y+1, -z+1/2'
'x+1/2, -y+1/2, -z'
'-x, -y, -z'
'x, y-1/2, -z-1/2'
'x, -y-1/2, z-1/2'
'-x, y, z'
'-x+1/2, -y+1/2, -z'
'x+1/2, y, -z-1/2'
'x+1/2, -y, z-1/2'
'-x+1/2, y+1/2, z'

loop_
_atom_site_label
_atom_site_type_symbol
_atom_site_fract_x
_atom_site_fract_y
_atom_site_fract_z
_atom_site_U_iso_or_equiv
_atom_site_adp_type
_atom_site_occupancy
_atom_site_symmetry_multiplicity
_atom_site_calc_flag
_atom_site_refinement_flags
_atom_site_disorder_assembly
_atom_site_disorder_group
C18 C 1.0000 0.3170(9) 0.8869(7) 0.085(8) Uani 1 2 d SD A 1
H18A H 1.0000 0.2752 0.8985 0.127 Uiso 1 2 calc SR A 1
H18B H 1.1092 0.3234 0.8686 0.127 Uiso 0.50 1 calc PR A 1
H18C H 0.8908 0.3234 0.8686 0.127 Uiso 0.50 1 calc PR A 1
C20 C 1.0000 0.3328(11) 0.9689(6) 0.091(9) Uani 1 2 d SD A 1
H20A H 1.0000 0.2884 0.9649 0.137 Uiso 1 2 calc SR A 1
H20B H 0.8908 0.3450 0.9855 0.137 Uiso 0.50 1 calc PR A 1
H20C H 1.1092 0.3450 0.9855 0.137 Uiso 0.50 1 calc PR A 1
C19 C 1.0000 0.4681(13) 0.9521(8) 0.26(5) Uani 1 2 d SD A 1
H19A H 1.0000 0.4479 0.9812 0.392 Uiso 1 2 calc SR A 1
H19B H 0.8908 0.4937 0.9494 0.392 Uiso 0.50 1 calc PR A 1
H19C H 1.1092 0.4937 0.9494 0.392 Uiso 0.50 1 calc PR A 1
C26 C 1.0000 0.4206(7) 0.9158(6) 0.24(4) Uani 1 2 d SD A 1
O6 O 1.0000 0.4356(5) 0.8750(4) 0.052(3) Uani 1 2 d SD A 1
N8 N 1.0000 0.3624(6) 0.9257(4) 0.055(3) Uani 1 2 d SD A 1
Cu1 Cu 0.2500 0.56714(7) 0.7500 0.0252(6) Uani 1 2 d S . .
C7 C 0.0000 0.6841(6) 0.9008(5) 0.039(4) Uani 1 2 d S . .
H7A H 0.1092 0.6704 0.9175 0.047 Uiso 0.50 1 calc PR . .
H7B H -0.1092 0.6704 0.9175 0.047 Uiso 0.50 1 calc PR . .
N4 N 0.5000 0.4803(8) 0.8569(5) 0.055(3) Uani 1 2 d S . .
N3 N 0.4047(12) 0.5215(3) 0.7947(2) 0.0259(17) Uani 1 1 d . . .
N1 N 0.0946(11) 0.6143(3) 0.7938(2) 0.0255(17) Uani 1 1 d . . .
N2 N 0.0000 0.6548(5) 0.8562(4) 0.026(3) Uani 1 2 d S . .
C4 C 0.5000 0.3816(6) 0.8981(4) 0.028(3) Uani 1 2 d S . .
C1 C 0.3534(17) 0.4962(4) 0.8326(3) 0.032(2) Uani 1 1 d . . .
H1 H 0.2303 0.4901 0.8414 0.039 Uiso 1 1 calc R . .
C2 C 0.1462(16) 0.6387(4) 0.8315(3) 0.032(2) Uani 1 1 d . . .
H2 H 0.2696 0.6443 0.8403 0.038 Uiso 1 1 calc R . .
C3 C 0.5000 0.4504(6) 0.9008(4) 0.036(4) Uani 1 2 d S . .
H3A H 0.3909 0.4639 0.9176 0.044 Uiso 0.50 1 calc PR . .
H3B H 0.6091 0.4639 0.9176 0.044 Uiso 0.50 1 calc PR . .
C6 C 0.5000 0.3498(7) 0.8584(5) 0.043(4) Uani 1 2 d S . .
H6 H 0.5000 0.3713 0.8309 0.051 Uiso 1 2 calc SR . .
C5 C 0.5000 0.3490(6) 0.9376(4) 0.033(3) Uani 1 2 d S . .
H5 H 0.5000 0.3701 0.9652 0.039 Uiso 1 2 calc SR . .
C8 C 0.0000 0.7536(6) 0.8984(4) 0.027(3) Uani 1 2 d S . .
C9 C 0.0000 0.7856(7) 0.9370(5) 0.059(6) Uani 1 2 d S . .
H9 H 0.0000 0.7641 0.9645 0.070 Uiso 1 2 calc SR . .
C10 C 0.0000 0.7851(7) 0.8585(4) 0.044(4) Uani 1 2 d S . .
H10 H 0.0000 0.7634 0.8312 0.053 Uiso 1 2 calc SR . .
Cl1 Cl 1.0000 0.1204(2) 0.93365(14) 0.0628(15) Uani 1 2 d S . .
O2 O 1.0000 0.1390(14) 0.8886(5) 0.128(10) Uani 1 2 d S . .
O1 O 0.841(2) 0.0862(6) 0.9432(7) 0.141(7) Uani 1 1 d . . .
O4 O 1.0000 0.1741(7) 0.9569(5) 0.21(2) Uani 1 2 d S . .
O8 O 0.674(4) 0.794(3) 0.751(4) 0.30(3) Uiso 0.50 1 d PD . .
H20 H 0.7500 0.827(3) 0.7500 0.366 Uiso 1 2 d SD . .
H21 H 0.7500 0.762(3) 0.7500 0.366 Uiso 1 2 d SD . .

loop_
_atom_site_aniso_label
_atom_site_aniso_U_11
_atom_site_aniso_U_22
_atom_site_aniso_U_33
_atom_site_aniso_U_23
_atom_site_aniso_U_13
_atom_site_aniso_U_12
C18 0.056(13) 0.067(14) 0.13(2) 0.004(15) 0.000 0.000
C20 0.083(17) 0.13(2) 0.060(14) 0.067(15) 0.000 0.000
C19 0.14(4) 0.50(12) 0.15(4) -0.22(6) 0.000 0.000
C26 0.032(13) 0.29(6) 0.39(8) 0.30(6) 0.000 0.000
O6 0.051(7) 0.055(7) 0.050(7) 0.030(6) 0.000 0.000
N8 0.054(7) 0.063(7) 0.047(6) 0.031(5) 0.000 0.000
Cu1 0.0298(10) 0.0267(9) 0.0192(9) 0.000 0.0008(7) 0.000
C7 0.072(11) 0.023(7) 0.022(7) -0.002(6) 0.000 0.000
N4 0.054(7) 0.063(7) 0.047(6) 0.031(5) 0.000 0.000
N3 0.039(5) 0.021(4) 0.017(3) 0.001(3) 0.001(3) 0.000(3)
N1 0.029(4) 0.021(4) 0.026(4) -0.002(3) -0.002(4) -0.002(3)
N2 0.039(7) 0.021(5) 0.019(5) -0.003(4) 0.000 0.000
C4 0.047(9) 0.022(6) 0.016(6) -0.003(5) 0.000 0.000
C1 0.048(6) 0.023(4) 0.025(5) 0.002(4) 0.006(5) 0.003(4)
C2 0.036(6) 0.032(5) 0.027(5) -0.007(4) -0.004(4) -0.002(4)
C3 0.071(11) 0.020(6) 0.018(6) 0.002(5) 0.000 0.000
C6 0.086(13) 0.027(7) 0.015(6) 0.001(5) 0.000 0.000
C5 0.064(10) 0.024(7) 0.011(6) 0.000(5) 0.000 0.000
C8 0.036(8) 0.021(6) 0.023(6) 0.002(5) 0.000 0.000
C9 0.15(2) 0.018(7) 0.011(6) 0.005(5) 0.000 0.000
C10 0.095(14) 0.025(7) 0.011(6) -0.002(5) 0.000 0.000
Cl1 0.102(4) 0.057(3) 0.029(2) -0.0183(19) 0.000 0.000
O2 0.058(10) 0.30(3) 0.029(7) -0.010(12) 0.000 0.000
O1 0.100(11) 0.075(8) 0.25(2) 0.029(11) 0.094(13) 0.013(8)
O4 0.56(7) 0.037(8) 0.035(8) -0.009(7) 0.000 0.000

loop_
_atom_type_symbol
_atom_type_description
_atom_type_scat_dispersion_real
_atom_type_scat_dispersion_imag
_atom_type_scat_source
C C 0.0033 0.0016 'International Tables Vol C Tables 4.2.6.8 and 6.1.1.4'
H H 0.0000 0.0000 'International Tables Vol C Tables 4.2.6.8 and 6.1.1.4'
N N 0.0061 0.0033 'International Tables Vol C Tables 4.2.6.8 and 6.1.1.4'
O O 0.0106 0.0060 'International Tables Vol C Tables 4.2.6.8 and 6.1.1.4'
Cl Cl 0.1484 0.1585 'International Tables Vol C Tables 4.2.6.8 and 6.1.1.4'
Cu Cu 0.3201 1.2651 'International Tables Vol C Tables 4.2.6.8 and 6.1.1.4'

loop_
_geom_angle_atom_site_label_1
_geom_angle_atom_site_label_2
_geom_angle_atom_site_label_3
_geom_angle
_geom_angle_site_symmetry_1
_geom_angle_site_symmetry_3
N8 C18 H18A 109.5 . .
N8 C18 H18B 109.5 . .
H18A C18 H18B 109.5 . .
N8 C18 H18C 109.5 . .
H18A C18 H18C 109.5 . .
H18B C18 H18C 109.5 . .
N8 C20 H20A 109.5 . .
N8 C20 H20B 109.5 . .
H20A C20 H20B 109.5 . .
N8 C20 H20C 109.5 . .
H20A C20 H20C 109.5 . .
H20B C20 H20C 109.5 . .
C26 C19 H19A 109.5 . .
C26 C19 H19B 109.5 . .
H19A C19 H19B 109.5 . .
C26 C19 H19C 109.5 . .
H19A C19 H19C 109.5 . .
H19B C19 H19C 109.5 . .
O6 C26 N8 118.2(14) . .
O6 C26 C19 121.3(15) . .
N8 C26 C19 120.5(16) . .
C26 N8 C20 129.7(14) . .
C26 N8 C18 117.3(12) . .
C20 N8 C18 113.0(12) . .
N3 Cu1 N3 120.8(4) 7_546 .
N3 Cu1 N1 97.8(3) 7_546 7_546
N3 Cu1 N1 111.6(3) . 7_546
N3 Cu1 N1 111.6(3) 7_546 .
N3 Cu1 N1 97.8(3) . .
N1 Cu1 N1 118.6(4) 7_546 .
N2 C7 C8 112.9(11) . .
N2 C7 H7A 109.0 . .
C8 C7 H7A 109.0 . .
N2 C7 H7B 109.0 . .
C8 C7 H7B 109.0 . .
H7A C7 H7B 107.8 . .
C1 N4 C1 106.0(13) . 12_655
C1 N4 C3 127.0(6) . .
C1 N4 C3 127.0(6) 12_655 .
C1 N3 N3 106.5(7) . 12_655
C1 N3 Cu1 128.3(8) . .
N3 N3 Cu1 124.1(2) 12_655 .
C2 N1 N1 106.8(6) . 12
C2 N1 Cu1 127.5(7) . .
N1 N1 Cu1 124.3(2) 12 .
C2 N2 C2 105.0(11) 12 .
C2 N2 C7 127.5(5) 12 .
C2 N2 C7 127.5(5) . .
C5 C4 C6 118.6(12) . .
C5 C4 C3 118.1(12) . .
C6 C4 C3 123.3(12) . .
N3 C1 N4 110.5(10) . .
N3 C1 H1 124.8 . .
N4 C1 H1 124.8 . .
N1 C2 N2 110.7(9) . .
N1 C2 H2 124.6 . .
N2 C2 H2 124.6 . .
N4 C3 C4 113.4(12) . .
N4 C3 H3A 108.9 . .
C4 C3 H3A 108.9 . .
N4 C3 H3B 108.9 . .
C4 C3 H3B 108.9 . .
H3A C3 H3B 107.7 . .
C4 C6 C10 120.1(13) . 5_545
C4 C6 H6 120.0 . .
C10 C6 H6 120.0 5_545 .
C4 C5 C9 120.4(12) . 5_545
C4 C5 H5 119.8 . .
C9 C5 H5 119.8 5_545 .
C9 C8 C10 118.9(12) . .
C9 C8 C7 118.4(12) . .
C10 C8 C7 122.7(12) . .
C8 C9 C5 121.8(12) . 5_455
C8 C9 H9 119.1 . .
C5 C9 H9 119.1 5_455 .
C8 C10 C6 120.2(12) . 5_455
C8 C10 H10 119.9 . .
C6 C10 H10 119.9 5_455 .
O4 Cl1 O2 103.9(15) . .
O4 Cl1 O1 110.5(8) . .
O2 Cl1 O1 110.3(11) . .
O4 Cl1 O1 110.5(8) . 12_755
O2 Cl1 O1 110.3(11) . 12_755
O1 Cl1 O1 111.2(13) . 12_755
O8 O8 H20 52.3(17) 7_646 .
O8 O8 H21 52.2(17) 7_646 .
H20 O8 H21 105(3) . .

loop_
_geom_bond_atom_site_label_1
_geom_bond_atom_site_label_2
_geom_bond_distance
_geom_bond_site_symmetry_2
C18 N8 1.533(15) .
C18 H18A 0.9800 .
C18 H18B 0.9800 .
C18 H18C 0.9800 .
C20 N8 1.449(13) .
C20 H20A 0.9800 .
C20 H20B 0.9800 .
C20 H20C 0.9800 .
C19 C26 1.507(16) .
C19 H19A 0.9800 .
C19 H19B 0.9800 .
C19 H19C 0.9800 .
C26 O6 1.270(15) .
C26 N8 1.308(14) .
Cu1 N3 2.020(8) 7_546
Cu1 N3 2.020(8) .
Cu1 N1 2.022(8) 7_546
Cu1 N1 2.022(8) .
C7 N2 1.484(17) .
C7 C8 1.524(18) .
C7 H7A 0.9900 .
C7 H7B 0.9900 .
N4 C1 1.345(14) .
N4 C1 1.345(14) 12_655
N4 C3 1.471(18) .
N3 C1 1.320(12) .
N3 N3 1.396(18) 12_655
N1 C2 1.307(12) .
N1 N1 1.386(17) 12
N2 C2 1.350(13) 12
N2 C2 1.350(13) .
C4 C5 1.382(18) .
C4 C6 1.383(19) .
C4 C3 1.509(18) .
C1 H1 0.9500 .
C2 H2 0.9500 .
C3 H3A 0.9900 .
C3 H3B 0.9900 .
C6 C10 1.41(2) 5_545
C6 H6 0.9500 .
C5 C9 1.39(2) 5_545
C5 H5 0.9500 .
C8 C9 1.36(2) .
C8 C10 1.381(19) .
C9 C5 1.39(2) 5_455
C9 H9 0.9500 .
C10 C6 1.41(2) 5_455
C10 H10 0.9500 .
Cl1 O4 1.368(15) .
Cl1 O2 1.412(18) .
Cl1 O1 1.415(15) .
Cl1 O1 1.415(15) 12_755
O8 O8 1.12(5) 7_646
O8 H20 0.91(2) .
O8 H21 0.91(2) .
